data_7116240
loop_
_publ_author_name
'Reyes-Guti\'errez, Paul E'
'Jir\'asek, Michael'
'Severa, Luk\'a\<s'
'Novotn\'a, Pavl\'ina'
'Koval, Du\<san'
'S\'azelov\'a, Petra'
'V\'avra, Jan'
'Meyer, Andreas'
'C\'isa\<rov\'a, Ivana'
'\<Saman, David'
'Pohl, Radek'
'\<St\<ep\'anek, Petr'
'Slav\'i\<cek, Petr'
'Coe, Benjamin J.'
'H\'ajek, Miroslav'
'Ka\<si\<cka, V\'aclav'
'Urbanov\'a, Marie'
'Tepl\'y, Filip'

_publ_section_title
;
 Functional helquats: helical cationic dyes with marked, switchable
 chiroptical properties in the visible region.
;
_journal_issue 9
_journal_name_full 'Chemical communications (Cambridge, England)'
_journal_page_first 1583
_journal_page_last 1586
_journal_paper_doi 10.1039/c4cc08967g
_journal_volume 51
_journal_year 2015
_chemical_compound_source 'synthesized by the authors'
_chemical_formula_moiety 'C24 H26 N2, 2(C F3 O3 S)'
_chemical_formula_sum 'C26 H26 F6 N2 O6 S2'
_chemical_formula_weight 640.61
_chemical_name_systematic
; 
 ? 
;
_space_group_IT_number 14
_symmetry_cell_setting monoclinic
_symmetry_space_group_name_Hall '-P 2ybc'
_symmetry_space_group_name_H-M 'P 1 21/c 1'
_atom_sites_solution_hydrogens difmap
_atom_sites_solution_primary direct
_atom_sites_solution_secondary difmap
_audit_creation_method SHELXL-97
_audit_update_record
;
2014-05-20 deposited with the CCDC.
2014-12-15 downloaded from the CCDC.
;
_cell_angle_alpha 90.00
_cell_angle_beta 92.286(2)
_cell_angle_gamma 90.00
_cell_formula_units_Z 4
_cell_length_a 14.2532(9)
_cell_length_b 8.9518(5)
_cell_length_c 21.2552(12)
_cell_measurement_reflns_used 9835
_cell_measurement_temperature 150(2)
_cell_measurement_theta_max 27.
_cell_measurement_theta_min 2.4
_cell_volume 2709.8(3)
_computing_cell_refinement 'Bruker SAINT'
_computing_data_collection 'Bruker APEX2'
_computing_data_reduction 'Bruker SAINT'
_computing_structure_refinement 'SHELXL-97 (Sheldrick, 1997)'
_computing_structure_solution 'SHELXS-97 (Sheldrick, 1990)'
_diffrn_ambient_temperature 150(2)
_diffrn_measured_fraction_theta_full 1.000
_diffrn_measured_fraction_theta_max 1.000
_diffrn_measurement_device_type 'Bruker APEX-II CCD'
_diffrn_measurement_method '\f and \w scans'
_diffrn_radiation_monochromator graphite
_diffrn_radiation_source 'fine-focus sealed tube'
_diffrn_radiation_type MoK\a
_diffrn_radiation_wavelength 0.71073
_diffrn_reflns_av_R_equivalents 0.0248
_diffrn_reflns_av_sigmaI/netI 0.0160
_diffrn_reflns_limit_h_max 18
_diffrn_reflns_limit_h_min -18
_diffrn_reflns_limit_k_max 11
_diffrn_reflns_limit_k_min -11
_diffrn_reflns_limit_l_max 27
_diffrn_reflns_limit_l_min -26
_diffrn_reflns_number 43735
_diffrn_reflns_theta_full 27.50
_diffrn_reflns_theta_max 27.50
_diffrn_reflns_theta_min 1.43
_exptl_absorpt_coefficient_mu 0.284
_exptl_absorpt_correction_T_max 0.9496
_exptl_absorpt_correction_T_min 0.8920
_exptl_absorpt_correction_type multi-scan
_exptl_crystal_colour colourless
_exptl_crystal_density_diffrn 1.570
_exptl_crystal_density_method 'not measured'
_exptl_crystal_description prism
_exptl_crystal_F_000 1320
_exptl_crystal_size_max 0.41
_exptl_crystal_size_mid 0.23
_exptl_crystal_size_min 0.18
_refine_diff_density_max 0.339
_refine_diff_density_min -0.396
_refine_diff_density_rms 0.050
_refine_ls_extinction_method none
_refine_ls_goodness_of_fit_ref 1.027
_refine_ls_hydrogen_treatment constr
_refine_ls_matrix_type full
_refine_ls_number_parameters 380
_refine_ls_number_reflns 6221
_refine_ls_number_restraints 0
_refine_ls_restrained_S_all 1.027
_refine_ls_R_factor_all 0.0411
_refine_ls_R_factor_gt 0.0339
_refine_ls_shift/su_max 0.001
_refine_ls_shift/su_mean 0.000
_refine_ls_structure_factor_coef Fsqd
_refine_ls_weighting_details 'calc w=1/[\s^2^(Fo^2^)+(0.0463P)^2^+1.5489P] where P=(Fo^2^+2Fc^2^)/3'
_refine_ls_weighting_scheme calc
_refine_ls_wR_factor_gt 0.0878
_refine_ls_wR_factor_ref 0.0928
_reflns_number_gt 5347
_reflns_number_total 6221
_reflns_threshold_expression I>2\s(I)
_cod_data_source_file c4cc08967g2.cif
_cod_data_source_block pr271_teply
_cod_depositor_comments 'Adding full bibliography for 7116236--7116249.cif.'
_cod_original_sg_symbol_H-M 'P 21/c'
_cod_database_code 7116240

loop_
_symmetry_equiv_pos_as_xyz
'x, y, z'
'-x, y+1/2, -z+1/2'
'-x, -y, -z'
'x, -y-1/2, z-1/2'

loop_
_atom_site_label
_atom_site_type_symbol
_atom_site_fract_x
_atom_site_fract_y
_atom_site_fract_z
_atom_site_U_iso_or_equiv
_atom_site_adp_type
_atom_site_occupancy
_atom_site_symmetry_multiplicity
_atom_site_calc_flag
_atom_site_refinement_flags
_atom_site_disorder_assembly
_atom_site_disorder_group
C1 C 0.76956(9) 0.79650(15) 0.35013(6) 0.0171(3) Uani 1 1 d . . .
H1 H 0.7538 0.7608 0.3090 0.021 Uiso 1 1 calc R . .
C2 C 0.86194(10) 0.78471(16) 0.37372(7) 0.0208(3) Uani 1 1 d . . .
C3 C 0.88262(10) 0.84138(18) 0.43357(7) 0.0242(3) Uani 1 1 d . . .
H3 H 0.9452 0.8379 0.4506 0.029 Uiso 1 1 calc R . .
C4 C 0.81329(10) 0.90208(17) 0.46797(7) 0.0223(3) Uani 1 1 d . . .
H4 H 0.8282 0.9404 0.5088 0.027 Uiso 1 1 calc R . .
N5 N 0.72392(8) 0.90847(13) 0.44476(5) 0.0169(2) Uani 1 1 d . . .
C6 C 0.65162(10) 0.97116(17) 0.48555(7) 0.0215(3) Uani 1 1 d . . .
H6A H 0.6118 1.0426 0.4610 0.026 Uiso 1 1 calc R . .
H6B H 0.6827 1.0262 0.5210 0.026 Uiso 1 1 calc R . .
C7 C 0.59062(10) 0.84773(19) 0.51116(7) 0.0242(3) Uani 1 1 d . . .
H7A H 0.5369 0.8935 0.5321 0.029 Uiso 1 1 calc R . .
H7B H 0.6278 0.7908 0.5434 0.029 Uiso 1 1 calc R . .
C8 C 0.55301(10) 0.73914(16) 0.46017(6) 0.0211(3) Uani 1 1 d . . .
H8A H 0.6009 0.6613 0.4533 0.025 Uiso 1 1 calc R . .
H8B H 0.4962 0.6890 0.4752 0.025 Uiso 1 1 calc R . .
C9 C 0.52894(9) 0.81594(15) 0.39842(6) 0.0164(3) Uani 1 1 d . . .
C10 C 0.43629(9) 0.82961(15) 0.37619(6) 0.0177(3) Uani 1 1 d . . .
H10 H 0.3872 0.7935 0.4010 0.021 Uiso 1 1 calc R . .
C11 C 0.41452(9) 0.89533(15) 0.31826(7) 0.0181(3) Uani 1 1 d . . .
H11 H 0.3506 0.9042 0.3042 0.022 Uiso 1 1 calc R . .
C12 C 0.48446(9) 0.94825(15) 0.28044(6) 0.0159(3) Uani 1 1 d . . .
C13 C 0.46114(10) 1.01387(16) 0.21610(6) 0.0193(3) Uani 1 1 d . . .
H13A H 0.4905 1.1137 0.2132 0.023 Uiso 1 1 calc R . .
H13B H 0.3923 1.0268 0.2109 0.023 Uiso 1 1 calc R . .
C14 C 0.49547(10) 0.91472(17) 0.16267(7) 0.0226(3) Uani 1 1 d . . .
H14A H 0.4511 0.8306 0.1559 0.027 Uiso 1 1 calc R . .
H14B H 0.4956 0.9739 0.1233 0.027 Uiso 1 1 calc R . .
C15 C 0.59372(10) 0.85260(16) 0.17664(7) 0.0199(3) Uani 1 1 d . . .
H15A H 0.5901 0.7686 0.2067 0.024 Uiso 1 1 calc R . .
H15B H 0.6194 0.8136 0.1373 0.024 Uiso 1 1 calc R . .
N16 N 0.65781(8) 0.96912(12) 0.20359(5) 0.0163(2) Uani 1 1 d . . .
C17 C 0.72063(10) 1.03445(16) 0.16629(7) 0.0207(3) Uani 1 1 d . . .
H17 H 0.7236 1.0041 0.1236 0.025 Uiso 1 1 calc R . .
C18 C 0.78005(10) 1.14370(16) 0.18911(7) 0.0217(3) Uani 1 1 d . . .
H18 H 0.8240 1.1880 0.1623 0.026 Uiso 1 1 calc R . .
C19 C 0.77612(9) 1.19010(15) 0.25164(7) 0.0189(3) Uani 1 1 d . . .
C20 C 0.71069(9) 1.12052(15) 0.28909(6) 0.0168(3) Uani 1 1 d . . .
H20 H 0.7066 1.1496 0.3319 0.020 Uiso 1 1 calc R . .
C21 C 0.65174(9) 1.01019(15) 0.26501(6) 0.0150(3) Uani 1 1 d . . .
C22 C 0.57846(9) 0.93921(14) 0.30305(6) 0.0145(2) Uani 1 1 d . . .
C23 C 0.60075(9) 0.87381(14) 0.36210(6) 0.0143(2) Uani 1 1 d . . .
C24 C 0.70057(9) 0.85909(14) 0.38557(6) 0.0150(3) Uani 1 1 d . . .
C25 C 0.93618(11) 0.7122(2) 0.33616(8) 0.0323(4) Uani 1 1 d . . .
H25A H 0.9101 0.6874 0.2941 0.039 Uiso 0.50 1 d PR A 1
H25B H 0.9580 0.6207 0.3574 0.039 Uiso 0.50 1 d PR A 1
H25C H 0.9891 0.7811 0.3324 0.039 Uiso 0.50 1 d PR A 1
H25D H 0.9982 0.7468 0.3514 0.039 Uiso 0.50 1 d PR A 2
H25E H 0.9265 0.7389 0.2917 0.039 Uiso 0.50 1 d PR A 2
H25F H 0.9324 0.6035 0.3408 0.039 Uiso 0.50 1 d PR A 2
C26 C 0.83603(10) 1.31383(18) 0.27833(8) 0.0263(3) Uani 1 1 d . . .
H26A H 0.8012 1.4081 0.2753 0.039 Uiso 1 1 calc R . .
H26B H 0.8933 1.3219 0.2546 0.039 Uiso 1 1 calc R . .
H26C H 0.8528 1.2925 0.3226 0.039 Uiso 1 1 calc R . .
S1 S 0.73563(3) 0.38084(4) 0.460309(18) 0.02458(10) Uani 1 1 d . . .
S2 S 0.80818(2) 0.62245(4) 0.146405(17) 0.02061(9) Uani 1 1 d . . .
C27 C 0.85441(13) 0.4052(2) 0.49305(9) 0.0365(4) Uani 1 1 d . . .
C28 C 0.93280(11) 0.6682(2) 0.14863(8) 0.0305(3) Uani 1 1 d . . .
F1 F 0.91631(8) 0.41407(18) 0.44855(6) 0.0617(4) Uani 1 1 d . . .
F2 F 0.86223(10) 0.52832(18) 0.52700(8) 0.0733(5) Uani 1 1 d . . .
F3 F 0.87951(10) 0.29195(19) 0.53055(7) 0.0732(4) Uani 1 1 d . . .
F4 F 0.94699(8) 0.80984(12) 0.16549(6) 0.0483(3) Uani 1 1 d . . .
F5 F 0.96861(8) 0.64815(15) 0.09215(5) 0.0501(3) Uani 1 1 d . . .
F6 F 0.98150(7) 0.58232(13) 0.18967(5) 0.0433(3) Uani 1 1 d . . .
O1 O 0.74020(11) 0.23751(14) 0.43003(6) 0.0465(4) Uani 1 1 d . . .
O2 O 0.72349(9) 0.50367(15) 0.41733(7) 0.0426(3) Uani 1 1 d . . .
O3 O 0.67945(9) 0.38548(17) 0.51504(6) 0.0435(3) Uani 1 1 d . . .
O4 O 0.80632(9) 0.46931(13) 0.12606(6) 0.0343(3) Uani 1 1 d . . .
O5 O 0.78014(8) 0.64759(14) 0.20998(5) 0.0304(3) Uani 1 1 d . . .
O6 O 0.76997(8) 0.72729(13) 0.10082(5) 0.0278(2) Uani 1 1 d . . .

loop_
_atom_site_aniso_label
_atom_site_aniso_U_11
_atom_site_aniso_U_22
_atom_site_aniso_U_33
_atom_site_aniso_U_23
_atom_site_aniso_U_13
_atom_site_aniso_U_12
C1 0.0173(6) 0.0184(6) 0.0158(6) 0.0016(5) 0.0023(5) 0.0006(5)
C2 0.0173(7) 0.0234(7) 0.0219(7) 0.0036(6) 0.0036(5) 0.0014(5)
C3 0.0145(6) 0.0356(8) 0.0225(7) 0.0045(6) -0.0014(5) 0.0008(6)
C4 0.0175(7) 0.0332(8) 0.0159(6) 0.0022(6) -0.0024(5) -0.0025(6)
N5 0.0149(5) 0.0219(6) 0.0138(5) 0.0011(4) 0.0013(4) 0.0004(4)
C6 0.0179(7) 0.0310(8) 0.0157(6) -0.0057(6) 0.0025(5) 0.0016(6)
C7 0.0181(7) 0.0404(9) 0.0144(6) 0.0018(6) 0.0033(5) 0.0004(6)
C8 0.0197(7) 0.0250(7) 0.0191(7) 0.0060(6) 0.0048(5) -0.0005(6)
C9 0.0177(6) 0.0161(6) 0.0156(6) -0.0016(5) 0.0024(5) -0.0008(5)
C10 0.0149(6) 0.0194(6) 0.0191(6) -0.0035(5) 0.0047(5) -0.0028(5)
C11 0.0137(6) 0.0180(6) 0.0225(7) -0.0044(5) 0.0004(5) 0.0008(5)
C12 0.0156(6) 0.0148(6) 0.0171(6) -0.0025(5) -0.0009(5) 0.0014(5)
C13 0.0164(6) 0.0215(7) 0.0197(7) 0.0026(5) -0.0027(5) 0.0018(5)
C14 0.0231(7) 0.0264(7) 0.0179(7) -0.0010(6) -0.0040(5) -0.0009(6)
C15 0.0229(7) 0.0196(7) 0.0171(6) -0.0034(5) 0.0000(5) -0.0015(5)
N16 0.0170(5) 0.0169(5) 0.0150(5) 0.0011(4) 0.0007(4) 0.0009(4)
C17 0.0224(7) 0.0234(7) 0.0166(6) 0.0030(5) 0.0058(5) 0.0035(6)
C18 0.0182(7) 0.0235(7) 0.0238(7) 0.0066(6) 0.0065(5) 0.0012(5)
C19 0.0136(6) 0.0182(6) 0.0248(7) 0.0046(5) -0.0018(5) 0.0022(5)
C20 0.0157(6) 0.0181(6) 0.0165(6) 0.0021(5) -0.0009(5) 0.0014(5)
C21 0.0140(6) 0.0165(6) 0.0146(6) 0.0027(5) 0.0000(5) 0.0031(5)
C22 0.0149(6) 0.0139(6) 0.0148(6) -0.0015(5) 0.0015(5) 0.0003(5)
C23 0.0139(6) 0.0150(6) 0.0141(6) -0.0017(5) 0.0008(5) 0.0007(5)
C24 0.0157(6) 0.0149(6) 0.0143(6) 0.0034(5) 0.0004(5) -0.0013(5)
C25 0.0191(7) 0.0462(10) 0.0320(9) -0.0054(7) 0.0038(6) 0.0078(7)
C26 0.0180(7) 0.0278(8) 0.0329(8) 0.0043(6) -0.0024(6) -0.0071(6)
S1 0.0280(2) 0.02262(19) 0.02339(19) 0.00213(14) 0.00376(14) -0.00387(14)
S2 0.01905(17) 0.02262(18) 0.02019(18) -0.00248(13) 0.00115(13) -0.00165(13)
C27 0.0309(9) 0.0446(10) 0.0343(9) -0.0061(8) 0.0039(7) 0.0017(8)
C28 0.0221(8) 0.0342(9) 0.0351(9) 0.0029(7) -0.0011(6) -0.0003(7)
F1 0.0304(6) 0.0937(10) 0.0624(8) -0.0041(8) 0.0188(6) 0.0052(6)
F2 0.0497(8) 0.0817(10) 0.0883(11) -0.0494(9) 0.0022(7) -0.0222(7)
F3 0.0623(9) 0.0933(11) 0.0620(9) 0.0236(8) -0.0207(7) 0.0153(8)
F4 0.0348(6) 0.0356(6) 0.0733(8) 0.0006(6) -0.0146(5) -0.0130(5)
F5 0.0292(6) 0.0775(9) 0.0446(7) 0.0060(6) 0.0146(5) -0.0010(5)
F6 0.0279(5) 0.0512(7) 0.0501(7) 0.0067(5) -0.0084(5) 0.0105(5)
O1 0.0762(10) 0.0295(7) 0.0335(7) -0.0063(5) -0.0035(7) -0.0123(7)
O2 0.0388(7) 0.0368(7) 0.0526(8) 0.0201(6) 0.0084(6) 0.0079(6)
O3 0.0335(7) 0.0648(9) 0.0329(7) -0.0012(6) 0.0121(5) -0.0128(6)
O4 0.0430(7) 0.0238(6) 0.0363(7) -0.0056(5) 0.0058(5) -0.0058(5)
O5 0.0305(6) 0.0405(7) 0.0204(5) -0.0034(5) 0.0029(4) 0.0027(5)
O6 0.0252(5) 0.0333(6) 0.0246(5) 0.0008(5) -0.0022(4) 0.0034(5)

loop_
_atom_type_symbol
_atom_type_description
_atom_type_scat_dispersion_real
_atom_type_scat_dispersion_imag
_atom_type_scat_source
C C 0.0033 0.0016 'International Tables Vol C Tables 4.2.6.8 and 6.1.1.4'
H H 0.0000 0.0000 'International Tables Vol C Tables 4.2.6.8 and 6.1.1.4'
N N 0.0061 0.0033 'International Tables Vol C Tables 4.2.6.8 and 6.1.1.4'
O O 0.0106 0.0060 'International Tables Vol C Tables 4.2.6.8 and 6.1.1.4'
S S 0.1246 0.1234 'International Tables Vol C Tables 4.2.6.8 and 6.1.1.4'
F F 0.0171 0.0103 'International Tables Vol C Tables 4.2.6.8 and 6.1.1.4'

loop_
_geom_angle_atom_site_label_1
_geom_angle_atom_site_label_2
_geom_angle_atom_site_label_3
_geom_angle
C24 C1 C2 121.16(13)
C24 C1 H1 119.4
C2 C1 H1 119.4
C3 C2 C1 117.66(13)
C3 C2 C25 121.14(13)
C1 C2 C25 121.20(13)
C4 C3 C2 120.25(13)
C4 C3 H3 119.9
C2 C3 H3 119.9
N5 C4 C3 120.93(13)
N5 C4 H4 119.5
C3 C4 H4 119.5
C4 N5 C24 121.10(12)
C4 N5 C6 118.04(12)
C24 N5 C6 120.85(11)
N5 C6 C7 110.79(12)
N5 C6 H6A 109.5
C7 C6 H6A 109.5
N5 C6 H6B 109.5
C7 C6 H6B 109.5
H6A C6 H6B 108.1
C6 C7 C8 113.31(11)
C6 C7 H7A 108.9
C8 C7 H7A 108.9
C6 C7 H7B 108.9
C8 C7 H7B 108.9
H7A C7 H7B 107.7
C9 C8 C7 112.72(12)
C9 C8 H8A 109.0
C7 C8 H8A 109.0
C9 C8 H8B 109.0
C7 C8 H8B 109.0
H8A C8 H8B 107.8
C10 C9 C23 118.92(12)
C10 C9 C8 121.05(12)
C23 C9 C8 120.03(12)
C11 C10 C9 120.97(12)
C11 C10 H10 119.5
C9 C10 H10 119.5
C10 C11 C12 121.17(12)
C10 C11 H11 119.4
C12 C11 H11 119.4
C11 C12 C22 118.57(12)
C11 C12 C13 121.25(12)
C22 C12 C13 120.18(12)
C12 C13 C14 112.26(11)
C12 C13 H13A 109.2
C14 C13 H13A 109.2
C12 C13 H13B 109.2
C14 C13 H13B 109.2
H13A C13 H13B 107.9
C15 C14 C13 112.56(11)
C15 C14 H14A 109.1
C13 C14 H14A 109.1
C15 C14 H14B 109.1
C13 C14 H14B 109.1
H14A C14 H14B 107.8
N16 C15 C14 111.39(11)
N16 C15 H15A 109.4
C14 C15 H15A 109.3
N16 C15 H15B 109.4
C14 C15 H15B 109.4
H15A C15 H15B 108.0
C17 N16 C21 120.92(12)
C17 N16 C15 119.26(12)
C21 N16 C15 119.81(11)
N16 C17 C18 121.03(13)
N16 C17 H17 119.5
C18 C17 H17 119.5
C17 C18 C19 120.14(13)
C17 C18 H18 119.9
C19 C18 H18 119.9
C18 C19 C20 117.58(13)
C18 C19 C26 122.51(13)
C20 C19 C26 119.87(13)
C21 C20 C19 121.19(13)
C21 C20 H20 119.4
C19 C20 H20 119.4
N16 C21 C20 119.14(12)
N16 C21 C22 118.56(12)
C20 C21 C22 122.24(12)
C12 C22 C23 120.36(12)
C12 C22 C21 117.97(12)
C23 C22 C21 121.52(12)
C9 C23 C22 119.93(12)
C9 C23 C24 119.25(12)
C22 C23 C24 120.77(12)
N5 C24 C1 118.84(12)
N5 C24 C23 118.30(12)
C1 C24 C23 122.86(12)
C2 C25 H25A 109.5
C2 C25 H25B 109.5
H25A C25 H25B 109.5
C2 C25 H25C 109.5
H25A C25 H25C 109.5
H25B C25 H25C 109.5
C2 C25 H25D 109.5
H25A C25 H25D 132.8
H25B C25 H25D 81.1
H25C C25 H25D 30.8
C2 C25 H25E 109.5
H25A C25 H25E 30.8
H25B C25 H25E 132.8
H25C C25 H25E 81.1
H25D C25 H25E 109.5
C2 C25 H25F 109.5
H25A C25 H25F 81.1
H25B C25 H25F 30.8
H25C C25 H25F 132.8
H25D C25 H25F 109.5
H25E C25 H25F 109.5
C19 C26 H26A 109.5
C19 C26 H26B 109.5
H26A C26 H26B 109.5
C19 C26 H26C 109.5
H26A C26 H26C 109.5
H26B C26 H26C 109.5
O2 S1 O1 113.89(8)
O2 S1 O3 115.82(9)
O1 S1 O3 115.10(9)
O2 S1 C27 103.80(9)
O1 S1 C27 102.72(9)
O3 S1 C27 103.12(8)
O4 S2 O6 114.66(7)
O4 S2 O5 115.36(7)
O6 S2 O5 114.66(7)
O4 S2 C28 103.21(8)
O6 S2 C28 102.31(7)
O5 S2 C28 104.30(7)
F2 C27 F1 107.26(17)
F2 C27 F3 107.10(16)
F1 C27 F3 107.67(16)
F2 C27 S1 111.50(13)
F1 C27 S1 111.81(13)
F3 C27 S1 111.25(14)
F4 C28 F5 108.09(15)
F4 C28 F6 107.63(14)
F5 C28 F6 107.60(14)
F4 C28 S2 111.02(12)
F5 C28 S2 110.72(11)
F6 C28 S2 111.61(12)

loop_
_geom_bond_atom_site_label_1
_geom_bond_atom_site_label_2
_geom_bond_distance
C1 C24 1.3812(19)
C1 C2 1.3940(19)
C1 H1 0.9500
C2 C3 1.390(2)
C2 C25 1.499(2)
C3 C4 1.365(2)
C3 H3 0.9500
C4 N5 1.3487(18)
C4 H4 0.9500
N5 C24 1.3620(17)
N5 C6 1.4833(17)
C6 C7 1.520(2)
C6 H6A 0.9900
C6 H6B 0.9900
C7 C8 1.536(2)
C7 H7A 0.9900
C7 H7B 0.9900
C8 C9 1.5090(19)
C8 H8A 0.9900
C8 H8B 0.9900
C9 C10 1.3900(19)
C9 C23 1.4054(18)
C10 C11 1.388(2)
C10 H10 0.9500
C11 C12 1.3887(19)
C11 H11 0.9500
C12 C22 1.4076(18)
C12 C13 1.5131(18)
C13 C14 1.537(2)
C13 H13A 0.9900
C13 H13B 0.9900
C14 C15 1.525(2)
C14 H14A 0.9900
C14 H14B 0.9900
C15 N16 1.4861(17)
C15 H15A 0.9900
C15 H15B 0.9900
N16 C17 1.3524(18)
N16 C21 1.3625(17)
C17 C18 1.370(2)
C17 H17 0.9500
C18 C19 1.396(2)
C18 H18 0.9500
C19 C20 1.3966(19)
C19 C26 1.496(2)
C20 C21 1.3816(19)
C20 H20 0.9500
C21 C22 1.4885(18)
C22 C23 1.4096(18)
C23 C24 1.4946(18)
C25 H25A 0.9800
C25 H25B 0.9800
C25 H25C 0.9800
C25 H25D 0.9800
C25 H25E 0.9800
C25 H25F 0.9800
C26 H26A 0.9800
C26 H26B 0.9800
C26 H26C 0.9800
S1 O2 1.4356(13)
S1 O1 1.4381(13)
S1 O3 1.4389(13)
S1 C27 1.8176(19)
S2 O4 1.4374(12)
S2 O6 1.4403(11)
S2 O5 1.4420(11)
S2 C28 1.8215(17)
C27 F2 1.320(2)
C27 F1 1.321(2)
C27 F3 1.330(2)
C28 F4 1.331(2)
C28 F5 1.335(2)
C28 F6 1.336(2)
